data_1536935
loop_
_publ_author_name
'Fink, D.'
'Hoppe, R.'

_publ_section_title
;
 Ein neues Oxogallat Na5 Ga O4
;
_journal_name_full 'Zeitschrift fuer Anorganische und Allgemeine Chemie'
_journal_page_first 193
_journal_page_last 288
_journal_volume 414
_journal_year 1975
_chemical_formula_sum 'Ga Na5 O4'
_chemical_name_systematic 'Na5 Ga O4'
_space_group_IT_number 61
_symmetry_space_group_name_Hall '-P 2ac 2ab'
_symmetry_space_group_name_H-M 'P b c a'
_cell_angle_alpha 90
_cell_angle_beta 90
_cell_angle_gamma 90
_cell_formula_units_Z 8
_cell_length_a 10.263
_cell_length_b 5.95
_cell_length_c 18.064
_cell_volume 1103.075
_citation_journal_id_ASTM ZAACAB
_cod_data_source_file Fink_ZAACAB_1975_97.cif
_cod_data_source_block Ga1Na5O4
_cod_original_formula_sum 'Ga1 Na5 O4'
_cod_database_code 1536935

loop_
_symmetry_equiv_pos_as_xyz
x,y,z
-x+1/2,-y,z+1/2
x+1/2,-y+1/2,-z
-x,y+1/2,-z+1/2
-x,-y,-z
x-1/2,y,-z-1/2
-x-1/2,y-1/2,z
x,-y-1/2,z-1/2

loop_
_atom_site_label
_atom_site_type_symbol
_atom_site_fract_x
_atom_site_fract_y
_atom_site_fract_z
_atom_site_occupancy
_atom_site_U_iso_or_equiv
Na1 Na+1 0.1726 0.1067 0.8276 1 0.0
Na2 Na+1 0.0627 0.0838 0.4353 1 0.0
O1 O-2 0.3646 0.2647 0.3744 1 0.0
O4 O-2 0.453 0.1353 0.6202 1 0.0
O2 O-2 0.1262 0.2666 0.2106 1 0.0
O3 O-2 0.1309 0.1961 0.5465 1 0.0
Ga1 Ga+3 0.0393 0.1753 0.1239 1 0.0
Na3 Na+1 0.4172 0.1052 0.7504 1 0.0
Na5 Na+1 0.3008 0.0782 0.1382 1 0.0
Na4 Na+1 0.3382 0.0924 0.5021 1 0.0
